data_1560099
loop_
_publ_author_name
'Wang, Yandong'
'Bai, Jingyi'
'Yang, Youqing'
'Zhao, Wenxuan'
'Liang, Yong'
'Wang, Di'
'Zhao, Yue'
'Shi, Zhuangzhi'

_publ_section_title
;
 Rhodium-catalysed selective C--C bond activation and borylation of
 cyclopropanes
;
_journal_issue 10
_journal_name_full 'Chemical Science'
_journal_page_first 3599
_journal_page_last 3607
_journal_paper_doi 10.1039/D0SC06186G
_journal_volume 12
_journal_year 2021
_chemical_absolute_configuration ad
_chemical_formula_sum 'C14 H19 N O'
_chemical_formula_weight 217.30
_space_group_crystal_system orthorhombic
_space_group_IT_number 19
_space_group_name_Hall 'P 2ac 2ab'
_space_group_name_H-M_alt 'P 21 21 21'
_atom_sites_solution_hydrogens geom
_audit_creation_method SHELXL-2018/3
_audit_update_record
;
2020-09-16 deposited with the CCDC.	2021-01-15 downloaded from the CCDC.
;
_cell_angle_alpha 90
_cell_angle_beta 90
_cell_angle_gamma 90
_cell_formula_units_Z 8
_cell_length_a 9.9241(3)
_cell_length_b 11.0168(4)
_cell_length_c 24.6334(9)
_cell_measurement_reflns_used 6679
_cell_measurement_temperature 193(2)
_cell_measurement_theta_max 44.81
_cell_measurement_theta_min 3.12
_cell_volume 2693.21(16)
_computing_structure_refinement 'SHELXL-2018/3 (Sheldrick, 2018)'
_computing_structure_solution 'SHELXT 2014/5 (Sheldrick, 2014)'
_diffrn_ambient_temperature 193(2)
_diffrn_measured_fraction_theta_full 1.000
_diffrn_measured_fraction_theta_max 0.997
_diffrn_measurement_device_type 'Bruker APEX-II CCD'
_diffrn_measurement_method '\f and \w scans'
_diffrn_radiation_type GaK\a
_diffrn_radiation_wavelength 1.34139
_diffrn_reflns_av_R_equivalents 0.0590
_diffrn_reflns_av_unetI/netI 0.0351
_diffrn_reflns_Laue_measured_fraction_full 1.000
_diffrn_reflns_Laue_measured_fraction_max 0.997
_diffrn_reflns_limit_h_max 11
_diffrn_reflns_limit_h_min -11
_diffrn_reflns_limit_k_max 13
_diffrn_reflns_limit_k_min -13
_diffrn_reflns_limit_l_max 29
_diffrn_reflns_limit_l_min -29
_diffrn_reflns_number 32086
_diffrn_reflns_point_group_measured_fraction_full 1.000
_diffrn_reflns_point_group_measured_fraction_max 0.996
_diffrn_reflns_theta_full 53.594
_diffrn_reflns_theta_max 54.006
_diffrn_reflns_theta_min 3.122
_exptl_absorpt_coefficient_mu 0.331
_exptl_crystal_density_diffrn 1.072
_exptl_crystal_description BLOCK
_exptl_crystal_F_000 944
_exptl_crystal_size_max 0.120
_exptl_crystal_size_mid 0.110
_exptl_crystal_size_min 0.080
_refine_diff_density_max 0.275
_refine_diff_density_min -0.208
_refine_diff_density_rms 0.047
_refine_ls_abs_structure_details
;
 Flack x determined using 1078 quotients [(I+)-(I-)]/[(I+)+(I-)]
 (Parsons, Flack and Wagner, Acta Cryst. B69 (2013) 249-259).
;
_refine_ls_abs_structure_Flack 0.05(19)
_refine_ls_extinction_coef 0.0058(13)
_refine_ls_extinction_expression Fc^*^=kFc[1+0.001xFc^2^\l^3^/sin(2\q)]^-1/4^
_refine_ls_extinction_method 'SHELXL-2018/3 (Sheldrick 2018)'
_refine_ls_goodness_of_fit_ref 1.018
_refine_ls_hydrogen_treatment constr
_refine_ls_matrix_type full
_refine_ls_number_parameters 318
_refine_ls_number_reflns 4930
_refine_ls_number_restraints 36
_refine_ls_restrained_S_all 1.021
_refine_ls_R_factor_all 0.1014
_refine_ls_R_factor_gt 0.0607
_refine_ls_shift/su_max 0.000
_refine_ls_shift/su_mean 0.000
_refine_ls_structure_factor_coef Fsqd
_refine_ls_weighting_details 'w=1/[\s^2^(Fo^2^)+(0.1272P)^2^+0.0710P] where P=(Fo^2^+2Fc^2^)/3'
_refine_ls_weighting_scheme calc
_refine_ls_wR_factor_gt 0.1636
_refine_ls_wR_factor_ref 0.2009
_reflns_Friedel_coverage 0.754
_reflns_Friedel_fraction_full 0.999
_reflns_Friedel_fraction_max 0.993
_reflns_number_gt 3108
_reflns_number_total 4930
_reflns_threshold_expression 'I > 2\s(I)'
_cod_data_source_file d0sc06186g2.cif
_cod_data_source_block 20200629LI_SZZ_WYD_0m_a
_cod_depositor_comments
;
The following automatic conversions were performed:

data item '_chemical_absolute_configuration' value 'AD' was changed
to 'ad' in accordance with the
/home/data/users/saulius/crontab/automatic-downloads/rss-feeds/RSC/lib/dictionaries/cif_core.dic
dictionary named 'cif_core.dic' version 2.4.2 last updated on
2011-04-26.

Automatic conversion script
Id: cif_fix_values 7556 2019-12-06 15:28:31Z antanas 

 Adding full bibliography for 1560097--1560099.cif.
;
_cod_database_code 1560099
_shelx_shelxl_version_number 2018/3
_shelx_space_group_comment
;
The symmetry employed for this shelxl refinement is uniquely defined
by the following loop, which should always be used as a source of
symmetry information in preference to the above space-group names.
They are only intended as comments.
;
_shelx_estimated_absorpt_t_min 0.961
_shelx_estimated_absorpt_t_max 0.974

loop_
_space_group_symop_operation_xyz
'x, y, z'
'-x+1/2, -y, z+1/2'
'-x, y+1/2, -z+1/2'
'x+1/2, -y+1/2, -z'

loop_
_atom_site_label
_atom_site_type_symbol
_atom_site_fract_x
_atom_site_fract_y
_atom_site_fract_z
_atom_site_U_iso_or_equiv
_atom_site_adp_type
_atom_site_occupancy
_atom_site_site_symmetry_order
_atom_site_calc_flag
_atom_site_refinement_flags_posn
_atom_site_refinement_flags_adp
_atom_site_refinement_flags_occupancy
_atom_site_disorder_assembly
_atom_site_disorder_group
C1 C 0.6726(14) 0.2993(11) 0.5114(5) 0.102(4) Uani 0.533(9) 1 d . U P A 1
H1A H 0.707122 0.219320 0.500939 0.153 Uiso 0.533(9) 1 calc R U P A 1
H1B H 0.578825 0.307258 0.499436 0.153 Uiso 0.533(9) 1 calc R U P A 1
H1C H 0.727335 0.362656 0.494236 0.153 Uiso 0.533(9) 1 calc R U P A 1
C2 C 0.8206(12) 0.2778(10) 0.5922(5) 0.097(3) Uani 0.533(9) 1 d . U P A 1
H2A H 0.817127 0.288811 0.631632 0.145 Uiso 0.533(9) 1 calc R U P A 1
H2B H 0.842167 0.193039 0.583839 0.145 Uiso 0.533(9) 1 calc R U P A 1
H2C H 0.890267 0.330809 0.576864 0.145 Uiso 0.533(9) 1 calc R U P A 1
C3 C 0.5888(12) 0.2034(10) 0.5963(5) 0.099(3) Uani 0.533(9) 1 d . U P A 1
H3A H 0.593844 0.212780 0.635779 0.148 Uiso 0.533(9) 1 calc R U P A 1
H3B H 0.494637 0.209715 0.584581 0.148 Uiso 0.533(9) 1 calc R U P A 1
H3C H 0.624563 0.123729 0.585967 0.148 Uiso 0.533(9) 1 calc R U P A 1
C4 C 0.6789(5) 0.3115(7) 0.5666(3) 0.110(2) Uani 1 1 d . . . . .
C5 C 0.6254(4) 0.4365(5) 0.5848(2) 0.0879(16) Uani 1 1 d . . . . .
C6 C 0.6757(4) 0.6404(5) 0.61468(18) 0.0724(12) Uani 1 1 d . . . . .
H6A H 0.625541 0.688922 0.586933 0.087 Uiso 1 1 calc R U . . .
C7 C 0.7677(5) 0.7101(7) 0.6496(3) 0.118(2) Uani 1 1 d . . . . .
H7A H 0.775950 0.798315 0.642826 0.142 Uiso 1 1 calc R U . . .
H7B H 0.851870 0.669895 0.661554 0.142 Uiso 1 1 calc R U . . .
C8 C 0.6373(4) 0.6644(5) 0.67288(18) 0.0739(12) Uani 1 1 d . . . . .
H8A H 0.646625 0.592797 0.697517 0.089 Uiso 1 1 calc R U . . .
C9 C 0.5269(4) 0.7475(4) 0.68718(17) 0.0663(11) Uani 1 1 d . . . . .
C10 C 0.5176(5) 0.8645(5) 0.6665(2) 0.0906(15) Uani 1 1 d . . . . .
H10A H 0.584452 0.892965 0.641969 0.109 Uiso 1 1 calc R U . . .
C11 C 0.4120(7) 0.9404(5) 0.6810(3) 0.112(2) Uani 1 1 d . . . . .
H11A H 0.406053 1.019301 0.665642 0.134 Uiso 1 1 calc R U . . .
C12 C 0.3182(7) 0.9032(7) 0.7166(3) 0.111(2) Uani 1 1 d . . . . .
H12A H 0.247508 0.956585 0.726787 0.133 Uiso 1 1 calc R U . . .
C13 C 0.3237(5) 0.7902(7) 0.7380(2) 0.0987(18) Uani 1 1 d . . . . .
H13A H 0.256771 0.764472 0.763015 0.118 Uiso 1 1 calc R U . . .
C14 C 0.4276(5) 0.7114(5) 0.7233(2) 0.0807(13) Uani 1 1 d . . . . .
H14A H 0.430250 0.631953 0.738241 0.097 Uiso 1 1 calc R U . . .
C15 C 0.0404(7) 0.6963(9) 0.5278(3) 0.155(4) Uani 1 1 d . . . . .
H15A H 0.066391 0.757992 0.501067 0.233 Uiso 1 1 calc R U . . .
H15B H -0.015545 0.634533 0.510139 0.233 Uiso 1 1 calc R U . . .
H15C H -0.010708 0.734664 0.557164 0.233 Uiso 1 1 calc R U . . .
C16 C 0.2516(8) 0.7368(5) 0.5787(3) 0.114(2) Uani 1 1 d . . . . .
H16A H 0.332864 0.698906 0.593695 0.171 Uiso 1 1 calc R U . . .
H16B H 0.277369 0.798783 0.552156 0.171 Uiso 1 1 calc R U . . .
H16C H 0.199923 0.774555 0.608100 0.171 Uiso 1 1 calc R U . . .
C17 C 0.1637(4) 0.6383(4) 0.55043(18) 0.0672(11) Uani 1 1 d . . . . .
C18 C 0.2507(6) 0.5851(5) 0.5054(2) 0.0955(16) Uani 1 1 d . . . . .
H18A H 0.331061 0.547505 0.521227 0.143 Uiso 1 1 calc R U . . .
H18B H 0.199070 0.523763 0.485446 0.143 Uiso 1 1 calc R U . . .
H18C H 0.277995 0.649940 0.480425 0.143 Uiso 1 1 calc R U . . .
C19 C 0.1248(3) 0.5424(4) 0.59192(17) 0.0594(10) Uani 1 1 d . . . . .
C20 C 0.1960(4) 0.3929(4) 0.65691(18) 0.0646(10) Uani 1 1 d . . . . .
H20A H 0.118656 0.412291 0.681429 0.077 Uiso 1 1 calc R U . . .
C21 C 0.3093(5) 0.3278(5) 0.6829(2) 0.0849(14) Uani 1 1 d . . . . .
H21A H 0.302435 0.310318 0.722240 0.102 Uiso 1 1 calc R U . . .
H21B H 0.401567 0.345715 0.669870 0.102 Uiso 1 1 calc R U . . .
C22 C 0.2160(4) 0.2603(4) 0.64512(19) 0.0702(11) Uani 1 1 d . . . . .
H22A H 0.254525 0.241894 0.608518 0.084 Uiso 1 1 calc R U . . .
C23 C 0.1167(5) 0.1702(4) 0.66542(19) 0.0734(12) Uani 1 1 d . . . . .
C24 C 0.0578(6) 0.1786(4) 0.7164(2) 0.0859(14) Uani 1 1 d . . . . .
H24A H 0.083986 0.242509 0.740037 0.103 Uiso 1 1 calc R U . . .
C25 C -0.0386(7) 0.0958(5) 0.7336(2) 0.1017(18) Uani 1 1 d . . . . .
H25A H -0.078314 0.103669 0.768540 0.122 Uiso 1 1 calc R U . . .
C26 C -0.0755(7) 0.0040(5) 0.7004(3) 0.1047(18) Uani 1 1 d . . . . .
H26A H -0.140189 -0.053692 0.712294 0.126 Uiso 1 1 calc R U . . .
C27 C -0.0201(6) -0.0063(5) 0.6497(3) 0.1040(18) Uani 1 1 d . . . . .
H27A H -0.047854 -0.070100 0.626307 0.125 Uiso 1 1 calc R U . . .
C28 C 0.0758(6) 0.0756(4) 0.6324(2) 0.0889(15) Uani 1 1 d . . . . .
H28A H 0.114351 0.066853 0.597302 0.107 Uiso 1 1 calc R U . . .
N1 N 0.7158(3) 0.5222(4) 0.59798(17) 0.0823(11) Uani 1 1 d . . . . .
H1D H 0.802217 0.504776 0.596268 0.099 Uiso 1 1 calc R U . . .
N2 N 0.2239(3) 0.4819(3) 0.61632(14) 0.0645(9) Uani 1 1 d . . . . .
H2D H 0.308068 0.497020 0.607265 0.077 Uiso 1 1 calc R U . . .
O1 O 0.5046(3) 0.4585(4) 0.58690(18) 0.0991(12) Uani 1 1 d . . . . .
O2 O 0.0079(3) 0.5241(3) 0.60428(15) 0.0887(11) Uani 1 1 d . . . . .
C1' C 0.7969(18) 0.3537(17) 0.5169(7) 0.129(5) Uani 0.467(9) 1 d . U P A 2
H1'A H 0.750370 0.393823 0.486774 0.194 Uiso 0.467(9) 1 calc R U P A 2
H1'B H 0.862882 0.409527 0.532781 0.194 Uiso 0.467(9) 1 calc R U P A 2
H1'C H 0.843283 0.281110 0.503459 0.194 Uiso 0.467(9) 1 calc R U P A 2
C3' C 0.5664(16) 0.2680(14) 0.5268(6) 0.111(4) Uani 0.467(9) 1 d . U P A 2
H3'A H 0.548822 0.331489 0.499864 0.166 Uiso 0.467(9) 1 calc R U P A 2
H3'B H 0.595931 0.193861 0.508338 0.166 Uiso 0.467(9) 1 calc R U P A 2
H3'C H 0.483707 0.251335 0.547270 0.166 Uiso 0.467(9) 1 calc R U P A 2
C2' C 0.733(3) 0.258(2) 0.6077(8) 0.158(7) Uani 0.467(9) 1 d . U P A 2
H2'A H 0.767237 0.178341 0.596527 0.237 Uiso 0.467(9) 1 calc R U P A 2
H2'B H 0.807420 0.307355 0.621614 0.237 Uiso 0.467(9) 1 calc R U P A 2
H2'C H 0.665187 0.247268 0.636277 0.237 Uiso 0.467(9) 1 calc R U P A 2

loop_
_atom_site_aniso_label
_atom_site_aniso_U_11
_atom_site_aniso_U_22
_atom_site_aniso_U_33
_atom_site_aniso_U_23
_atom_site_aniso_U_13
_atom_site_aniso_U_12
C1 0.104(4) 0.102(4) 0.100(4) -0.002(3) 0.004(3) 0.001(3)
C2 0.096(4) 0.095(4) 0.100(4) -0.002(3) 0.000(3) 0.004(3)
C3 0.099(4) 0.095(4) 0.102(4) -0.003(3) 0.006(3) -0.002(3)
C4 0.056(3) 0.142(5) 0.131(5) -0.062(4) 0.000(3) 0.016(3)
C5 0.039(2) 0.116(4) 0.109(4) -0.039(3) 0.000(2) 0.005(2)
C6 0.050(2) 0.095(3) 0.073(3) 0.001(2) -0.0001(19) -0.003(2)
C7 0.053(3) 0.141(5) 0.161(6) -0.050(5) 0.004(3) -0.022(3)
C8 0.061(2) 0.090(3) 0.071(3) 0.000(2) -0.004(2) 0.008(2)
C9 0.060(2) 0.070(3) 0.069(2) -0.003(2) -0.0048(19) -0.004(2)
C10 0.082(3) 0.078(3) 0.112(4) 0.004(3) -0.010(3) -0.010(3)
C11 0.110(5) 0.073(3) 0.153(6) -0.010(4) -0.021(5) 0.012(4)
C12 0.098(4) 0.109(5) 0.126(5) -0.042(4) -0.011(4) 0.017(4)
C13 0.069(3) 0.139(6) 0.089(3) -0.019(4) 0.007(3) -0.002(3)
C14 0.064(3) 0.092(3) 0.085(3) 0.004(3) 0.003(2) -0.002(3)
C15 0.084(4) 0.215(9) 0.166(7) 0.112(7) 0.012(4) 0.046(5)
C16 0.159(6) 0.074(3) 0.110(4) 0.003(3) 0.010(4) -0.023(4)
C17 0.050(2) 0.072(3) 0.080(3) 0.012(2) 0.0008(19) 0.005(2)
C18 0.109(4) 0.087(3) 0.091(3) 0.003(3) 0.022(3) 0.002(3)
C19 0.0350(18) 0.069(2) 0.074(2) 0.006(2) 0.0016(17) 0.0022(17)
C20 0.060(2) 0.061(2) 0.073(2) 0.007(2) -0.005(2) 0.0061(19)
C21 0.071(3) 0.084(3) 0.100(3) 0.015(3) -0.022(3) 0.010(2)
C22 0.070(3) 0.062(2) 0.079(3) 0.000(2) 0.004(2) 0.011(2)
C23 0.086(3) 0.053(2) 0.081(3) 0.003(2) 0.004(2) 0.008(2)
C24 0.120(4) 0.056(2) 0.081(3) 0.001(2) 0.016(3) -0.001(3)
C25 0.142(5) 0.067(3) 0.096(4) 0.012(3) 0.027(4) -0.003(3)
C26 0.129(5) 0.071(3) 0.114(4) 0.016(3) 0.019(4) -0.007(3)
C27 0.132(5) 0.073(3) 0.107(4) -0.010(3) 0.009(4) -0.024(3)
C28 0.110(4) 0.063(3) 0.094(3) -0.006(3) 0.011(3) -0.005(3)
N1 0.0400(18) 0.113(3) 0.094(3) -0.026(2) -0.0028(18) 0.010(2)
N2 0.0392(16) 0.066(2) 0.088(2) 0.0161(18) -0.0014(15) 0.0008(15)
O1 0.0377(17) 0.121(3) 0.138(3) -0.034(2) -0.0021(16) 0.0059(16)
O2 0.0365(15) 0.121(3) 0.108(2) 0.039(2) 0.0019(14) 0.0025(15)
C1' 0.127(6) 0.131(6) 0.130(6) -0.006(3) 0.001(3) 0.000(3)
C3' 0.108(5) 0.109(5) 0.114(5) -0.006(3) -0.002(3) 0.001(3)
C2' 0.158(8) 0.157(8) 0.158(8) -0.001(3) 0.000(3) 0.002(3)

loop_
_atom_type_symbol
_atom_type_description
_atom_type_scat_dispersion_real
_atom_type_scat_dispersion_imag
_atom_type_scat_source
C C 0.0137 0.0067 'International Tables Vol C Tables 4.2.6.8 and 6.1.1.4'
H H 0.0000 0.0000 'International Tables Vol C Tables 4.2.6.8 and 6.1.1.4'
N N 0.0241 0.0134 'International Tables Vol C Tables 4.2.6.8 and 6.1.1.4'
O O 0.0389 0.0241 'International Tables Vol C Tables 4.2.6.8 and 6.1.1.4'

loop_
_geom_angle_atom_site_label_1
_geom_angle_atom_site_label_2
_geom_angle_atom_site_label_3
_geom_angle
_geom_angle_site_symmetry_1
_geom_angle_site_symmetry_3
_geom_angle_publ_flag
C4 C1 H1A 109.5 . . ?
C4 C1 H1B 109.5 . . ?
H1A C1 H1B 109.5 . . ?
C4 C1 H1C 109.5 . . ?
H1A C1 H1C 109.5 . . ?
H1B C1 H1C 109.5 . . ?
C4 C2 H2A 109.5 . . ?
C4 C2 H2B 109.5 . . ?
H2A C2 H2B 109.5 . . ?
C4 C2 H2C 109.5 . . ?
H2A C2 H2C 109.5 . . ?
H2B C2 H2C 109.5 . . ?
C4 C3 H3A 109.5 . . ?
C4 C3 H3B 109.5 . . ?
H3A C3 H3B 109.5 . . ?
C4 C3 H3C 109.5 . . ?
H3A C3 H3C 109.5 . . ?
H3B C3 H3C 109.5 . . ?
C2' C4 C5 108.9(11) . . ?
C1 C4 C5 111.1(8) . . ?
C2' C4 C3' 130.5(14) . . ?
C5 C4 C3' 102.1(7) . . ?
C1 C4 C2 114.4(8) . . ?
C5 C4 C2 113.6(6) . . ?
C1 C4 C3 110.0(8) . . ?
C5 C4 C3 109.1(5) . . ?
C2 C4 C3 97.8(8) . . ?
C2' C4 C1' 113.0(13) . . ?
C5 C4 C1' 101.3(8) . . ?
C3' C4 C1' 96.9(9) . . ?
O1 C5 N1 120.3(5) . . ?
O1 C5 C4 121.8(5) . . ?
N1 C5 C4 117.9(4) . . ?
N1 C6 C7 118.2(4) . . ?
N1 C6 C8 120.4(4) . . ?
C7 C6 C8 60.6(4) . . ?
N1 C6 H6A 115.5 . . ?
C7 C6 H6A 115.5 . . ?
C8 C6 H6A 115.5 . . ?
C6 C7 C8 60.9(3) . . ?
C6 C7 H7A 117.7 . . ?
C8 C7 H7A 117.7 . . ?
C6 C7 H7B 117.7 . . ?
C8 C7 H7B 117.7 . . ?
H7A C7 H7B 114.8 . . ?
C9 C8 C7 121.7(5) . . ?
C9 C8 C6 121.7(4) . . ?
C7 C8 C6 58.5(3) . . ?
C9 C8 H8A 114.5 . . ?
C7 C8 H8A 114.5 . . ?
C6 C8 H8A 114.5 . . ?
C10 C9 C14 117.0(5) . . ?
C10 C9 C8 122.6(4) . . ?
C14 C9 C8 120.3(4) . . ?
C9 C10 C11 121.0(6) . . ?
C9 C10 H10A 119.5 . . ?
C11 C10 H10A 119.5 . . ?
C12 C11 C10 120.5(6) . . ?
C12 C11 H11A 119.7 . . ?
C10 C11 H11A 119.7 . . ?
C11 C12 C13 120.5(6) . . ?
C11 C12 H12A 119.8 . . ?
C13 C12 H12A 119.8 . . ?
C12 C13 C14 120.1(6) . . ?
C12 C13 H13A 120.0 . . ?
C14 C13 H13A 120.0 . . ?
C9 C14 C13 120.9(5) . . ?
C9 C14 H14A 119.6 . . ?
C13 C14 H14A 119.6 . . ?
C17 C15 H15A 109.5 . . ?
C17 C15 H15B 109.5 . . ?
H15A C15 H15B 109.5 . . ?
C17 C15 H15C 109.5 . . ?
H15A C15 H15C 109.5 . . ?
H15B C15 H15C 109.5 . . ?
C17 C16 H16A 109.5 . . ?
C17 C16 H16B 109.5 . . ?
H16A C16 H16B 109.5 . . ?
C17 C16 H16C 109.5 . . ?
H16A C16 H16C 109.5 . . ?
H16B C16 H16C 109.5 . . ?
C15 C17 C19 110.0(4) . . ?
C15 C17 C18 111.0(5) . . ?
C19 C17 C18 111.5(4) . . ?
C15 C17 C16 109.2(6) . . ?
C19 C17 C16 109.0(4) . . ?
C18 C17 C16 106.0(4) . . ?
C17 C18 H18A 109.5 . . ?
C17 C18 H18B 109.5 . . ?
H18A C18 H18B 109.5 . . ?
C17 C18 H18C 109.5 . . ?
H18A C18 H18C 109.5 . . ?
H18B C18 H18C 109.5 . . ?
O2 C19 N2 120.6(4) . . ?
O2 C19 C17 121.7(3) . . ?
N2 C19 C17 117.7(3) . . ?
N2 C20 C21 119.3(4) . . ?
N2 C20 C22 120.4(4) . . ?
C21 C20 C22 60.8(3) . . ?
N2 C20 H20A 115.2 . . ?
C21 C20 H20A 115.2 . . ?
C22 C20 H20A 115.2 . . ?
C20 C21 C22 60.4(3) . . ?
C20 C21 H21A 117.7 . . ?
C22 C21 H21A 117.7 . . ?
C20 C21 H21B 117.7 . . ?
C22 C21 H21B 117.7 . . ?
H21A C21 H21B 114.9 . . ?
C23 C22 C20 119.8(4) . . ?
C23 C22 C21 121.9(4) . . ?
C20 C22 C21 58.8(3) . . ?
C23 C22 H22A 114.9 . . ?
C20 C22 H22A 114.9 . . ?
C21 C22 H22A 114.9 . . ?
C28 C23 C24 117.3(5) . . ?
C28 C23 C22 120.0(4) . . ?
C24 C23 C22 122.6(4) . . ?
C25 C24 C23 121.5(5) . . ?
C25 C24 H24A 119.2 . . ?
C23 C24 H24A 119.2 . . ?
C26 C25 C24 119.6(5) . . ?
C26 C25 H25A 120.2 . . ?
C24 C25 H25A 120.2 . . ?
C25 C26 C27 120.3(6) . . ?
C25 C26 H26A 119.8 . . ?
C27 C26 H26A 119.8 . . ?
C26 C27 C28 120.3(5) . . ?
C26 C27 H27A 119.8 . . ?
C28 C27 H27A 119.8 . . ?
C27 C28 C23 120.9(5) . . ?
C27 C28 H28A 119.5 . . ?
C23 C28 H28A 119.5 . . ?
C5 N1 C6 121.8(4) . . ?
C5 N1 H1D 119.1 . . ?
C6 N1 H1D 119.1 . . ?
C19 N2 C20 121.1(3) . . ?
C19 N2 H2D 119.5 . . ?
C20 N2 H2D 119.5 . . ?
C4 C1' H1'A 109.5 . . ?
C4 C1' H1'B 109.5 . . ?
H1'A C1' H1'B 109.5 . . ?
C4 C1' H1'C 109.5 . . ?
H1'A C1' H1'C 109.5 . . ?
H1'B C1' H1'C 109.5 . . ?
C4 C3' H3'A 109.5 . . ?
C4 C3' H3'B 109.5 . . ?
H3'A C3' H3'B 109.5 . . ?
C4 C3' H3'C 109.5 . . ?
H3'A C3' H3'C 109.5 . . ?
H3'B C3' H3'C 109.5 . . ?
C4 C2' H2'A 109.5 . . ?
C4 C2' H2'B 109.5 . . ?
H2'A C2' H2'B 109.5 . . ?
C4 C2' H2'C 109.5 . . ?
H2'A C2' H2'C 109.5 . . ?
H2'B C2' H2'C 109.5 . . ?

loop_
_geom_bond_atom_site_label_1
_geom_bond_atom_site_label_2
_geom_bond_distance
_geom_bond_site_symmetry_2
_geom_bond_publ_flag
C1 C4 1.369(13) . ?
C1 H1A 0.9800 . ?
C1 H1B 0.9800 . ?
C1 H1C 0.9800 . ?
C2 C4 1.585(13) . ?
C2 H2A 0.9800 . ?
C2 H2B 0.9800 . ?
C2 H2C 0.9800 . ?
C3 C4 1.659(13) . ?
C3 H3A 0.9800 . ?
C3 H3B 0.9800 . ?
C3 H3C 0.9800 . ?
C4 C2' 1.29(2) . ?
C4 C5 1.542(8) . ?
C4 C3' 1.562(15) . ?
C4 C1' 1.757(18) . ?
C5 O1 1.224(5) . ?
C5 N1 1.343(6) . ?
C6 N1 1.423(6) . ?
C6 C7 1.471(7) . ?
C6 C8 1.507(6) . ?
C6 H6A 1.0000 . ?
C7 C8 1.502(7) . ?
C7 H7A 0.9900 . ?
C7 H7B 0.9900 . ?
C8 C9 1.470(6) . ?
C8 H8A 1.0000 . ?
C9 C10 1.389(7) . ?
C9 C14 1.386(6) . ?
C10 C11 1.387(8) . ?
C10 H10A 0.9500 . ?
C11 C12 1.342(10) . ?
C11 H11A 0.9500 . ?
C12 C13 1.353(9) . ?
C12 H12A 0.9500 . ?
C13 C14 1.395(8) . ?
C13 H13A 0.9500 . ?
C14 H14A 0.9500 . ?
C15 C17 1.489(7) . ?
C15 H15A 0.9800 . ?
C15 H15B 0.9800 . ?
C15 H15C 0.9800 . ?
C16 C17 1.557(8) . ?
C16 H16A 0.9800 . ?
C16 H16B 0.9800 . ?
C16 H16C 0.9800 . ?
C17 C19 1.520(6) . ?
C17 C18 1.524(7) . ?
C18 H18A 0.9800 . ?
C18 H18B 0.9800 . ?
C18 H18C 0.9800 . ?
C19 O2 1.216(4) . ?
C19 N2 1.331(5) . ?
C20 N2 1.427(5) . ?
C20 C21 1.480(6) . ?
C20 C22 1.503(6) . ?
C20 H20A 1.0000 . ?
C21 C22 1.509(7) . ?
C21 H21A 0.9900 . ?
C21 H21B 0.9900 . ?
C22 C23 1.485(7) . ?
C22 H22A 1.0000 . ?
C23 C28 1.383(7) . ?
C23 C24 1.389(7) . ?
C24 C25 1.387(8) . ?
C24 H24A 0.9500 . ?
C25 C26 1.352(8) . ?
C25 H25A 0.9500 . ?
C26 C27 1.370(8) . ?
C26 H26A 0.9500 . ?
C27 C28 1.378(7) . ?
C27 H27A 0.9500 . ?
C28 H28A 0.9500 . ?
N1 H1D 0.8800 . ?
N2 H2D 0.8800 . ?
C1' H1'A 0.9800 . ?
C1' H1'B 0.9800 . ?
C1' H1'C 0.9800 . ?
C3' H3'A 0.9800 . ?
C3' H3'B 0.9800 . ?
C3' H3'C 0.9800 . ?
C2' H2'A 0.9800 . ?
C2' H2'B 0.9800 . ?
C2' H2'C 0.9800 . ?
